data_7055467
loop_
_publ_author_name
'Lahoud, Marcelo G.'
'Muniz, Elaine C.'
'Arroyos, Guilherme'
'F\'avaro, Marcelo A.'
'Davolos, Marian R.'
'D'Vries, Richard F.'
'Ellena, Javier'
'Freitas, Rafael S.'
'Arrighi, Everton'
'Frem, Regina C. G.'

_publ_section_title
;
 Rare earth coordination dinuclear compounds constructed from
 3,5-dicarboxypyrazolate and succinate intermetallic bridges
;
_journal_issue 6
_journal_name_full 'New J. Chem.'
_journal_page_first 5338
_journal_paper_doi 10.1039/C6NJ00140H
_journal_volume 40
_journal_year 2016
_chemical_formula_moiety '2(C14 H24 Dy2 N4 O20), 3(H2 O)'
_chemical_formula_sum 'C28 H54 Dy4 N8 O43'
_chemical_formula_weight 1840.79
_chemical_name_common Dysuc1
_chemical_name_systematic
;
 ?
;
_space_group_crystal_system triclinic
_space_group_IT_number 2
_space_group_name_Hall '-P 1'
_space_group_name_H-M_alt 'P -1'
_symmetry_space_group_name_Hall '-P 1'
_symmetry_space_group_name_H-M 'P -1'
_atom_sites_solution_hydrogens mixed
_audit_creation_date 2015-11-25
_audit_creation_method
;
Olex2 1.2
(compiled 2015.09.30 svn.r3233 for OlexSys, GUI svn.r5103)
;
_audit_update_record
;
2015-11-30 deposited with the CCDC.
2016-04-08 downloaded from the CCDC.
;
_cell_angle_alpha 73.409(2)
_cell_angle_beta 69.756(2)
_cell_angle_gamma 63.988(2)
_cell_formula_units_Z 1
_cell_length_a 10.1090(3)
_cell_length_b 11.3990(3)
_cell_length_c 13.4990(4)
_cell_measurement_reflns_used 8697
_cell_measurement_temperature 293(2)
_cell_measurement_theta_max 27.485
_cell_measurement_theta_min 2.910
_cell_volume 1294.98(7)
_computing_cell_refinement 'HKL Scalepack (Otwinowski & Minor 1997)'
_computing_data_collection 'Collect (Nonius BV, 1997-2000)'
_computing_data_reduction 'HKL Denzo and Scalepack (Otwinowski & Minor 1997)'
_computing_molecular_graphics 'Olex2 (Dolomanov et al., 2009)'
_computing_publication_material 'Olex2 (Dolomanov et al., 2009)'
_computing_structure_refinement 'ShelXL (Sheldrick, 2015)'
_computing_structure_solution 'SHELXS-97 (Sheldrick, 1997)'
_diffrn_ambient_temperature 293.15
_diffrn_detector_area_resol_mean 9
_diffrn_measured_fraction_theta_full 0.998
_diffrn_measured_fraction_theta_max 0.978
_diffrn_measurement_device_type KappaCCD
_diffrn_measurement_method 'CCD rotation images, thick slices'
_diffrn_radiation_type MoK\a
_diffrn_radiation_wavelength 0.71073
_diffrn_reflns_av_R_equivalents 0.0401
_diffrn_reflns_av_unetI/netI 0.0483
_diffrn_reflns_Laue_measured_fraction_full 0.998
_diffrn_reflns_Laue_measured_fraction_max 0.978
_diffrn_reflns_limit_h_max 13
_diffrn_reflns_limit_h_min -13
_diffrn_reflns_limit_k_max 14
_diffrn_reflns_limit_k_min -14
_diffrn_reflns_limit_l_max 17
_diffrn_reflns_limit_l_min -16
_diffrn_reflns_number 17187
_diffrn_reflns_point_group_measured_fraction_full 0.998
_diffrn_reflns_point_group_measured_fraction_max 0.978
_diffrn_reflns_theta_full 25.242
_diffrn_reflns_theta_max 27.476
_diffrn_reflns_theta_min 3.158
_diffrn_source 'Enraf Nonius FR590'
_exptl_absorpt_coefficient_mu 5.831
_exptl_absorpt_correction_T_max 0.713
_exptl_absorpt_correction_T_min 0.450
_exptl_absorpt_correction_type gaussian
_exptl_absorpt_process_details
;
   P. Coppens, L. Leiserowitz, D Rabinovich, Acta Cryst.
   (1965), 18, 1035-1038
;
_exptl_crystal_colour colourless
_exptl_crystal_colour_primary colourless
_exptl_crystal_density_diffrn 2.360
_exptl_crystal_density_method 'not measured'
_exptl_crystal_description prism
_exptl_crystal_F_000 886
_exptl_crystal_size_max 0.1
_exptl_crystal_size_mid 0.09
_exptl_crystal_size_min 0.08
_refine_diff_density_max 2.771
_refine_diff_density_min -1.340
_refine_diff_density_rms 0.201
_refine_ls_extinction_coef 0.0028(3)
_refine_ls_extinction_expression Fc^*^=kFc[1+0.001xFc^2^\l^3^/sin(2\q)]^-1/4^
_refine_ls_extinction_method 'SHELXL-2014/7 (Sheldrick 2014'
_refine_ls_goodness_of_fit_ref 1.047
_refine_ls_hydrogen_treatment constr
_refine_ls_matrix_type full
_refine_ls_number_parameters 387
_refine_ls_number_reflns 5806
_refine_ls_number_restraints 0
_refine_ls_restrained_S_all 1.047
_refine_ls_R_factor_all 0.0551
_refine_ls_R_factor_gt 0.0374
_refine_ls_shift/su_max 0.001
_refine_ls_shift/su_mean 0.000
_refine_ls_structure_factor_coef Fsqd
_refine_ls_weighting_details 'w=1/[\s^2^(Fo^2^)+(0.0516P)^2^+1.3460P] where P=(Fo^2^+2Fc^2^)/3'
_refine_ls_weighting_scheme calc
_refine_ls_wR_factor_gt 0.0860
_refine_ls_wR_factor_ref 0.0956
_reflns_Friedel_coverage 0.000
_reflns_number_gt 4562
_reflns_number_total 5806
_reflns_threshold_expression 'I > 2\s(I)'
_cod_data_source_file c6nj00140h2.cif
_cod_data_source_block dysuc
_cod_depositor_comments 'Adding full bibliography for 7055457--7055469.cif.'
_cod_database_code 7055467
_shelx_space_group_comment
;
The symmetry employed for this shelxl refinement is uniquely defined
by the following loop, which should always be used as a source of
symmetry information in preference to the above space-group names.
They are only intended as comments.
;
_shelx_estimated_absorpt_t_max 0.653
_shelx_estimated_absorpt_t_min 0.593
_olex2_refinement_description
;
1. Fixed Uiso
 At 1.2 times of:
  All C(H) groups, All C(H,H) groups, All N(H) groups
 At 1.5 times of:
  All O(H,H) groups
2. Others
 Fixed Sof: O1W(0.5) H1WA(0.5) H1WB(0.5)
3.a Riding coordinates:
 O5(H5A,H5B), O7(H7A,H7B), O8(H8A,H8B), O11(H11A,H11B), C18(H18A,H18B),
 C19(H19A,H19B), O1W(H1WA,H1WB)
3.b Free rotating group:
 O2W(H2WA,H2WB)
3.c Rotating group:
 O6(H6A,H6B), O12(H12A,H12B), O13(H13A,H13B), O14(H14A,H14B)
3.d Aromatic/amide H refined with riding coordinates:
 N1'(H1'), N1(H1), C3'(H3'), C3(H3)
;
_shelx_shelxl_version_number 2014/7
_olex2_submission_special_instructions 'No special instructions were received'

loop_
_space_group_symop_operation_xyz
'x, y, z'
'-x, -y, -z'

loop_
_atom_site_label
_atom_site_type_symbol
_atom_site_fract_x
_atom_site_fract_y
_atom_site_fract_z
_atom_site_U_iso_or_equiv
_atom_site_adp_type
_atom_site_occupancy
_atom_site_site_symmetry_order
_atom_site_calc_flag
_atom_site_refinement_flags_posn
_atom_site_refinement_flags_occupancy
Dy1 Dy -0.09809(3) 0.54759(2) 0.29619(2) 0.01936(10) Uani 1 1 d . .
Dy2 Dy 0.27446(3) -0.09724(2) 0.20013(2) 0.02033(10) Uani 1 1 d . .
O1 O -0.1245(5) 0.5208(4) 0.1406(3) 0.0289(10) Uani 1 1 d . .
O1' O -0.3597(4) 0.5675(4) 0.3386(4) 0.0271(9) Uani 1 1 d . .
O2 O -0.2788(6) 0.5271(5) 0.0525(5) 0.0545(16) Uani 1 1 d . .
O2' O -0.5363(5) 0.4830(4) 0.3789(4) 0.0328(10) Uani 1 1 d . .
O3' O -0.1510(6) -0.0828(5) 0.4245(5) 0.0606(18) Uani 1 1 d . .
O3 O -0.1477(5) -0.0398(4) 0.1175(4) 0.0316(10) Uani 1 1 d . .
O4 O 0.0771(5) -0.1220(4) 0.1555(3) 0.0274(9) Uani 1 1 d . .
O4' O 0.0767(5) -0.0711(4) 0.3565(3) 0.0293(10) Uani 1 1 d . .
O5 O 0.0733(6) 0.6334(5) 0.1543(4) 0.0388(11) Uani 1 1 d . .
H5A H 0.0808 0.7222 0.1301 0.058 Uiso 1 1 d R .
H5B H 0.1680 0.6049 0.1161 0.058 Uiso 1 1 d R .
O6 O -0.2538(5) 0.7729(4) 0.2440(4) 0.0329(10) Uani 1 1 d . .
H6A H -0.3153 0.7775 0.2089 0.049 Uiso 1 1 d GR .
H6B H -0.1971 0.8175 0.2022 0.049 Uiso 1 1 d GR .
O7 O -0.0120(5) 0.6786(5) 0.3607(4) 0.0394(12) Uani 1 1 d . .
H7A H 0.0326 0.6997 0.3915 0.059 Uiso 1 1 d R .
H7B H -0.0463 0.7490 0.3144 0.059 Uiso 1 1 d R .
O8 O -0.2206(5) 0.5696(6) 0.4766(4) 0.0448(13) Uani 1 1 d . .
H8A H -0.2996 0.5411 0.5153 0.067 Uiso 1 1 d R .
H8B H -0.1828 0.5921 0.5249 0.067 Uiso 1 1 d R .
O9 O 0.1050(5) 0.4082(4) 0.3832(3) 0.0303(10) Uani 1 1 d . .
O10 O 0.1427(5) 0.3693(4) 0.2247(3) 0.0259(9) Uani 1 1 d . .
O11 O 0.3022(5) -0.3255(4) 0.2401(4) 0.0409(12) Uani 1 1 d . .
H11A H 0.2417 -0.3378 0.2180 0.061 Uiso 1 1 d R .
H11B H 0.3093 -0.3772 0.3007 0.061 Uiso 1 1 d R .
O12 O 0.3358(5) -0.0925(5) 0.0151(3) 0.0340(11) Uani 1 1 d . .
H12A H 0.4105 -0.0617 -0.0209 0.051 Uiso 1 1 d GR .
H12B H 0.2553 -0.0400 -0.0121 0.051 Uiso 1 1 d GR .
O13 O 0.5531(5) -0.2287(5) 0.1268(4) 0.0417(12) Uani 1 1 d . .
H13A H 0.5933 -0.1845 0.0671 0.063 Uiso 1 1 d GR .
H13B H 0.5657 -0.3044 0.1117 0.063 Uiso 1 1 d GR .
O14 O 0.3990(5) -0.1975(5) 0.3422(4) 0.0379(11) Uani 1 1 d . .
H14A H 0.4319 -0.1437 0.3532 0.057 Uiso 1 1 d GR .
H14B H 0.4779 -0.2702 0.3264 0.057 Uiso 1 1 d GR .
O15 O 0.2683(5) 0.0755(4) 0.2814(4) 0.0298(10) Uani 1 1 d . .
O16 O 0.4203(5) 0.0454(5) 0.1242(4) 0.0390(12) Uani 1 1 d . .
N1' N -0.0554(6) 0.1993(5) 0.3711(4) 0.0242(11) Uani 1 1 d . .
H1' H 0.0412 0.1670 0.3644 0.029 Uiso 1 1 calc R .
N1 N 0.0336(6) 0.2493(4) 0.1295(4) 0.0243(11) Uani 1 1 d . .
H1 H 0.0897 0.2835 0.1370 0.029 Uiso 1 1 calc R .
N2' N -0.1413(6) 0.3292(5) 0.3631(4) 0.0240(11) Uani 1 1 d . .
N2 N 0.0713(6) 0.1191(5) 0.1390(4) 0.0246(11) Uani 1 1 d . .
C1 C -0.1740(7) 0.4678(6) 0.0985(5) 0.0278(13) Uani 1 1 d . .
C1' C -0.0655(7) -0.0215(6) 0.3910(5) 0.0262(13) Uani 1 1 d . .
C2' C -0.1380(7) 0.1260(6) 0.3907(5) 0.0247(12) Uani 1 1 d . .
C2 C -0.1028(7) 0.3206(6) 0.1067(5) 0.0236(12) Uani 1 1 d . .
C3' C -0.2868(7) 0.2110(6) 0.3967(5) 0.0247(12) Uani 1 1 d . .
H3' H -0.3708 0.1896 0.4099 0.030 Uiso 1 1 calc R .
C3 C -0.1566(6) 0.2327(6) 0.0996(5) 0.0227(12) Uani 1 1 d . .
H3 H -0.2472 0.2515 0.0839 0.027 Uiso 1 1 calc R .
C4 C -0.0450(7) 0.1083(6) 0.1214(5) 0.0227(12) Uani 1 1 d . .
C4' C -0.2836(6) 0.3374(6) 0.3784(5) 0.0213(12) Uani 1 1 d . .
C5' C -0.4038(7) 0.4704(6) 0.3663(5) 0.0243(12) Uani 1 1 d . .
C5 C -0.0383(6) -0.0274(6) 0.1317(4) 0.0224(12) Uani 1 1 d . .
C17 C 0.3716(6) 0.1003(6) 0.2056(5) 0.0239(12) Uani 1 1 d . .
C18 C 0.4409(7) 0.1900(7) 0.2118(6) 0.0328(15) Uani 1 1 d . .
H18A H 0.5427 0.1377 0.2188 0.039 Uiso 1 1 d R .
H18B H 0.4436 0.2536 0.1475 0.039 Uiso 1 1 d R .
C19 C 0.3535(7) 0.2644(7) 0.3058(6) 0.0339(15) Uani 1 1 d . .
H19A H 0.4055 0.3176 0.3054 0.041 Uiso 1 1 d R .
H19B H 0.3547 0.1996 0.3694 0.041 Uiso 1 1 d R .
C20 C 0.1922(7) 0.3498(6) 0.3041(5) 0.0264(13) Uani 1 1 d . .
O1W O 0.4317(14) 0.5334(15) 0.0650(12) 0.087(5) Uani 0.5 1 d . P
H1WA H 0.5208 0.5314 0.0495 0.131 Uiso 0.5 1 d R P
H1WB H 0.4237 0.5043 0.0172 0.131 Uiso 0.5 1 d R P
O2W O 0.4294(9) 0.0733(10) 0.5858(9) 0.103(3) Uani 1 1 d . .
H2WA H 0.3566 0.0460 0.6131 0.155 Uiso 1 1 d G .
H2WB H 0.3952 0.1544 0.5587 0.155 Uiso 1 1 d G .

loop_
_atom_site_aniso_label
_atom_site_aniso_U_11
_atom_site_aniso_U_22
_atom_site_aniso_U_33
_atom_site_aniso_U_23
_atom_site_aniso_U_13
_atom_site_aniso_U_12
Dy1 0.01926(16) 0.01821(15) 0.02200(16) -0.00302(10) -0.00672(11) -0.00733(11)
Dy2 0.01944(16) 0.01818(16) 0.02373(17) -0.00290(11) -0.00758(11) -0.00614(11)
O1 0.037(2) 0.022(2) 0.033(2) -0.0039(18) -0.018(2) -0.0102(19)
O1' 0.021(2) 0.020(2) 0.041(3) -0.0051(18) -0.0101(18) -0.0067(17)
O2 0.062(4) 0.023(2) 0.095(5) -0.006(3) -0.060(3) -0.004(2)
O2' 0.021(2) 0.028(2) 0.048(3) 0.000(2) -0.010(2) -0.0104(18)
O3' 0.037(3) 0.030(3) 0.110(5) -0.024(3) 0.005(3) -0.018(2)
O3 0.033(2) 0.033(2) 0.041(3) 0.002(2) -0.021(2) -0.019(2)
O4 0.026(2) 0.021(2) 0.035(2) -0.0004(18) -0.0136(18) -0.0070(17)
O4' 0.026(2) 0.026(2) 0.028(2) -0.0020(18) -0.0004(18) -0.0088(18)
O5 0.052(3) 0.042(3) 0.028(2) -0.005(2) 0.001(2) -0.031(2)
O6 0.032(2) 0.022(2) 0.048(3) 0.0038(19) -0.018(2) -0.0131(19)
O7 0.046(3) 0.037(3) 0.043(3) -0.011(2) -0.005(2) -0.023(2)
O8 0.039(3) 0.081(4) 0.031(3) -0.021(3) 0.000(2) -0.036(3)
O9 0.024(2) 0.036(2) 0.033(2) -0.017(2) -0.0098(19) -0.0028(19)
O10 0.026(2) 0.029(2) 0.026(2) -0.0057(18) -0.0112(18) -0.0103(18)
O11 0.044(3) 0.024(2) 0.063(3) 0.006(2) -0.035(3) -0.012(2)
O12 0.024(2) 0.052(3) 0.028(2) -0.007(2) -0.0074(18) -0.015(2)
O13 0.037(3) 0.035(3) 0.052(3) -0.014(2) -0.020(2) -0.002(2)
O14 0.036(3) 0.033(3) 0.038(3) -0.011(2) -0.018(2) 0.002(2)
O15 0.027(2) 0.027(2) 0.035(2) -0.0096(19) -0.0035(19) -0.0105(18)
O16 0.042(3) 0.040(3) 0.044(3) -0.021(2) 0.002(2) -0.025(2)
N1' 0.020(2) 0.019(2) 0.033(3) -0.008(2) -0.007(2) -0.004(2)
N1 0.026(3) 0.016(2) 0.034(3) -0.004(2) -0.013(2) -0.006(2)
N2' 0.021(2) 0.020(2) 0.031(3) -0.003(2) -0.008(2) -0.008(2)
N2 0.027(3) 0.019(2) 0.029(3) -0.005(2) -0.009(2) -0.007(2)
C1 0.030(3) 0.021(3) 0.030(3) -0.004(2) -0.011(3) -0.005(3)
C1' 0.031(3) 0.020(3) 0.029(3) -0.005(2) -0.008(3) -0.011(3)
C2' 0.030(3) 0.021(3) 0.024(3) -0.004(2) -0.004(2) -0.013(3)
C2 0.025(3) 0.024(3) 0.022(3) -0.001(2) -0.008(2) -0.009(2)
C3' 0.022(3) 0.025(3) 0.028(3) -0.001(2) -0.006(2) -0.011(2)
C3 0.021(3) 0.023(3) 0.024(3) -0.001(2) -0.010(2) -0.007(2)
C4 0.028(3) 0.024(3) 0.023(3) -0.005(2) -0.010(2) -0.013(2)
C4' 0.020(3) 0.023(3) 0.023(3) -0.004(2) -0.006(2) -0.008(2)
C5' 0.024(3) 0.021(3) 0.027(3) -0.002(2) -0.009(2) -0.007(2)
C5 0.026(3) 0.021(3) 0.020(3) -0.002(2) -0.010(2) -0.006(2)
C17 0.013(3) 0.023(3) 0.035(3) -0.011(3) -0.004(2) -0.004(2)
C18 0.021(3) 0.033(3) 0.049(4) -0.020(3) -0.005(3) -0.010(3)
C19 0.028(3) 0.032(4) 0.050(4) -0.015(3) -0.018(3) -0.007(3)
C20 0.028(3) 0.020(3) 0.040(4) -0.006(3) -0.010(3) -0.015(3)
O1W 0.054(8) 0.118(12) 0.112(12) -0.079(10) 0.000(8) -0.032(8)
O2W 0.090(6) 0.110(7) 0.104(7) -0.040(6) -0.021(5) -0.021(5)

loop_
_atom_type_symbol
_atom_type_description
_atom_type_scat_dispersion_real
_atom_type_scat_dispersion_imag
_atom_type_scat_source
C C 0.0033 0.0016 'International Tables Vol C Tables 4.2.6.8 and 6.1.1.4'
H H 0.0000 0.0000 'International Tables Vol C Tables 4.2.6.8 and 6.1.1.4'
Dy Dy -0.1892 4.4098 'International Tables Vol C Tables 4.2.6.8 and 6.1.1.4'
N N 0.0061 0.0033 'International Tables Vol C Tables 4.2.6.8 and 6.1.1.4'
O O 0.0106 0.0060 'International Tables Vol C Tables 4.2.6.8 and 6.1.1.4'

loop_
_geom_angle_atom_site_label_1
_geom_angle_atom_site_label_2
_geom_angle_atom_site_label_3
_geom_angle
O1 Dy1 O1' 75.14(15)
O1 Dy1 O5 75.32(16)
O1 Dy1 O6 82.21(15)
O1 Dy1 O7 141.21(15)
O1 Dy1 O8 143.94(16)
O1 Dy1 O9 126.78(14)
O1 Dy1 O10 74.58(14)
O1 Dy1 N2' 80.56(15)
O1 Dy1 C20 100.96(17)
O1' Dy1 O7 124.81(14)
O1' Dy1 O10 130.28(13)
O1' Dy1 N2' 64.42(14)
O1' Dy1 C20 139.20(15)
O5 Dy1 O1' 137.55(16)
O5 Dy1 O6 75.60(16)
O5 Dy1 O7 68.48(15)
O5 Dy1 O9 90.33(16)
O5 Dy1 O10 67.98(15)
O5 Dy1 N2' 137.70(16)
O5 Dy1 C20 76.32(18)
O6 Dy1 O1' 70.77(14)
O6 Dy1 O7 75.86(16)
O6 Dy1 O9 143.84(15)
O6 Dy1 O10 140.57(15)
O6 Dy1 N2' 134.72(15)
O6 Dy1 C20 149.89(16)
O7 Dy1 N2' 136.76(16)
O7 Dy1 C20 83.92(16)
O8 Dy1 O1' 69.04(15)
O8 Dy1 O5 136.43(16)
O8 Dy1 O6 89.78(18)
O8 Dy1 O7 68.18(16)
O8 Dy1 O9 77.66(16)
O8 Dy1 O10 127.21(16)
O8 Dy1 N2' 80.50(17)
O8 Dy1 C20 103.28(19)
O9 Dy1 O1' 131.95(15)
O9 Dy1 O7 67.98(15)
O9 Dy1 O10 52.80(13)
O9 Dy1 N2' 76.97(15)
O9 Dy1 C20 26.49(16)
O10 Dy1 O7 103.28(14)
O10 Dy1 N2' 72.41(15)
O10 Dy1 C20 26.44(16)
N2' Dy1 C20 74.83(16)
O4 Dy2 O13 121.65(15)
O4 Dy2 O15 131.55(14)
O4 Dy2 O16 135.09(16)
O4 Dy2 N2 64.79(14)
O4 Dy2 C17 141.34(15)
O4' Dy2 O4 76.10(15)
O4' Dy2 O11 85.62(16)
O4' Dy2 O12 144.45(15)
O4' Dy2 O13 143.32(16)
O4' Dy2 O14 75.25(16)
O4' Dy2 O15 72.25(15)
O4' Dy2 O16 123.85(15)
O4' Dy2 N2 78.86(15)
O4' Dy2 C17 98.22(16)
O11 Dy2 O4 69.22(14)
O11 Dy2 O13 73.87(17)
O11 Dy2 O15 141.07(16)
O11 Dy2 O16 142.41(16)
O11 Dy2 N2 133.72(15)
O11 Dy2 C17 149.30(16)
O12 Dy2 O4 70.25(15)
O12 Dy2 O11 92.82(17)
O12 Dy2 O13 68.19(16)
O12 Dy2 O14 138.18(15)
O12 Dy2 O15 123.76(15)
O12 Dy2 O16 76.19(16)
O12 Dy2 N2 76.80(16)
O12 Dy2 C17 100.83(17)
O13 Dy2 N2 136.83(17)
O13 Dy2 C17 85.83(16)
O14 Dy2 O4 134.36(16)
O14 Dy2 O11 73.84(17)
O14 Dy2 O13 70.04(16)
O14 Dy2 O15 69.80(15)
O14 Dy2 O16 90.51(17)
O14 Dy2 N2 140.12(15)
O14 Dy2 C17 77.73(17)
O15 Dy2 O13 105.47(15)
O15 Dy2 N2 73.71(15)
O15 Dy2 C17 26.03(15)
O16 Dy2 O13 68.65(16)
O16 Dy2 O15 52.08(14)
O16 Dy2 N2 79.32(16)
O16 Dy2 C17 26.13(16)
N2 Dy2 C17 76.56(16)
C1 O1 Dy1 147.5(4)
C5' O1' Dy1 125.3(4)
C5 O4 Dy2 124.5(4)
C1' O4' Dy2 143.2(4)
Dy1 O5 H5A 133.8
Dy1 O5 H5B 138.8
H5A O5 H5B 84.3
Dy1 O6 H6A 111.2
Dy1 O6 H6B 110.8
H6A O6 H6B 107.9
Dy1 O7 H7A 162.2
Dy1 O7 H7B 91.9
H7A O7 H7B 105.3
Dy1 O8 H8A 122.8
Dy1 O8 H8B 125.3
H8A O8 H8B 110.7
C20 O9 Dy1 94.9(4)
C20 O10 Dy1 92.3(3)
Dy2 O11 H11A 112.4
Dy2 O11 H11B 126.3
H11A O11 H11B 107.1
Dy2 O12 H12A 112.2
Dy2 O12 H12B 111.7
H12A O12 H12B 106.7
Dy2 O13 H13A 111.5
Dy2 O13 H13B 110.7
H13A O13 H13B 107.5
Dy2 O14 H14A 110.8
Dy2 O14 H14B 110.5
H14A O14 H14B 107.9
C17 O15 Dy2 93.6(3)
C17 O16 Dy2 95.2(4)
N2' N1' H1' 124.0
C2' N1' H1' 124.0
C2' N1' N2' 112.0(5)
N2 N1 H1 124.0
N2 N1 C2 112.1(5)
C2 N1 H1 124.0
N1' N2' Dy1 137.3(4)
N1' N2' C4' 105.1(5)
C4' N2' Dy1 116.3(4)
N1 N2 Dy2 138.3(4)
C4 N2 Dy2 116.2(4)
C4 N2 N1 104.9(5)
O1 C1 C2 117.1(5)
O2 C1 O1 125.8(6)
O2 C1 C2 117.1(6)
O3' C1' O4' 125.6(6)
O3' C1' C2' 117.2(6)
O4' C1' C2' 117.2(5)
N1' C2' C1' 122.2(5)
N1' C2' C3' 107.6(5)
C3' C2' C1' 129.9(6)
N1 C2 C1 122.2(5)
N1 C2 C3 107.2(5)
C3 C2 C1 130.5(5)
C2' C3' H3' 127.7
C2' C3' C4' 104.6(5)
C4' C3' H3' 127.7
C2 C3 H3 127.7
C2 C3 C4 104.6(5)
C4 C3 H3 127.7
N2 C4 C3 111.2(5)
N2 C4 C5 117.2(5)
C3 C4 C5 131.5(5)
N2' C4' C3' 110.7(5)
N2' C4' C5' 117.9(5)
C3' C4' C5' 131.2(5)
O1' C5' C4' 115.7(5)
O2' C5' O1' 124.0(5)
O2' C5' C4' 120.3(5)
O3 C5 O4 124.8(5)
O3 C5 C4 118.3(5)
O4 C5 C4 116.9(5)
O15 C17 Dy2 60.4(3)
O15 C17 O16 118.7(5)
O15 C17 C18 121.3(5)
O16 C17 Dy2 58.6(3)
O16 C17 C18 119.9(5)
C18 C17 Dy2 172.6(4)
C17 C18 H18A 108.7
C17 C18 H18B 109.3
C17 C18 C19 113.0(5)
H18A C18 H18B 109.5
C19 C18 H18A 108.1
C19 C18 H18B 108.1
C18 C19 H19A 108.2
C18 C19 H19B 107.1
H19A C19 H19B 109.5
C20 C19 C18 113.3(5)
C20 C19 H19A 109.7
C20 C19 H19B 109.0
O9 C20 Dy1 58.6(3)
O9 C20 C19 118.7(6)
O10 C20 Dy1 61.2(3)
O10 C20 O9 119.4(5)
O10 C20 C19 121.9(6)
C19 C20 Dy1 170.3(4)
H1WA O1W H1WB 108.9
H2WA O2W H2WB 109.5

loop_
_geom_bond_atom_site_label_1
_geom_bond_atom_site_label_2
_geom_bond_distance
Dy1 O1 2.325(4)
Dy1 O1' 2.423(4)
Dy1 O5 2.397(4)
Dy1 O6 2.399(4)
Dy1 O7 2.481(5)
Dy1 O8 2.349(5)
Dy1 O9 2.421(4)
Dy1 O10 2.478(4)
Dy1 N2' 2.569(5)
Dy1 C20 2.825(6)
Dy2 O4 2.418(4)
Dy2 O4' 2.336(4)
Dy2 O11 2.409(4)
Dy2 O12 2.347(4)
Dy2 O13 2.525(5)
Dy2 O14 2.393(4)
Dy2 O15 2.483(4)
Dy2 O16 2.444(4)
Dy2 N2 2.559(5)
Dy2 C17 2.850(6)
O1 C1 1.263(7)
O1' C5' 1.283(7)
O2 C1 1.246(8)
O2' C5' 1.237(7)
O3' C1' 1.232(8)
O3 C5 1.257(7)
O4 C5 1.259(7)
O4' C1' 1.255(7)
O5 H5A 0.9994
O5 H5B 0.8776
O6 H6A 0.8802
O6 H6B 0.8796
O7 H7A 0.8466
O7 H7B 0.8799
O8 H8A 0.9268
O8 H8B 0.9944
O9 C20 1.265(7)
O10 C20 1.259(7)
O11 H11A 0.8408
O11 H11B 0.8658
O12 H12A 0.9007
O12 H12B 0.8992
O13 H13A 0.8893
O13 H13B 0.8879
O14 H14A 0.8793
O14 H14B 0.8788
O15 C17 1.253(7)
O16 C17 1.261(7)
N1' H1' 0.8600
N1' N2' 1.343(7)
N1' C2' 1.341(7)
N1 H1 0.8600
N1 N2 1.340(7)
N1 C2 1.350(7)
N2' C4' 1.345(7)
N2 C4 1.339(7)
C1 C2 1.495(8)
C1' C2' 1.511(8)
C2' C3' 1.375(8)
C2 C3 1.371(8)
C3' H3' 0.9300
C3' C4' 1.403(8)
C3 H3 0.9300
C3 C4 1.400(8)
C4 C5 1.486(8)
C4' C5' 1.477(8)
C17 C18 1.504(8)
C18 H18A 0.9599
C18 H18B 0.9597
C18 C19 1.513(9)
C19 H19A 0.9600
C19 H19B 0.9599
C19 C20 1.492(8)
O1W H1WA 0.8420
O1W H1WB 0.8457
O2W H2WA 0.8498
O2W H2WB 0.8499

loop_
_geom_torsion_atom_site_label_1
_geom_torsion_atom_site_label_2
_geom_torsion_atom_site_label_3
_geom_torsion_atom_site_label_4
_geom_torsion
Dy1 O1 C1 O2 112.9(8)
Dy1 O1 C1 C2 -65.7(9)
Dy1 O1' C5' O2' -173.7(4)
Dy1 O1' C5' C4' 3.7(7)
Dy1 O9 C20 O10 -8.0(6)
Dy1 O9 C20 C19 169.2(5)
Dy1 O10 C20 O9 7.8(6)
Dy1 O10 C20 C19 -169.3(5)
Dy1 N2' C4' C3' 169.8(4)
Dy1 N2' C4' C5' -6.0(7)
Dy2 O4 C5 O3 -173.5(4)
Dy2 O4 C5 C4 5.6(7)
Dy2 O4' C1' O3' 102.6(8)
Dy2 O4' C1' C2' -77.0(8)
Dy2 O15 C17 O16 6.4(6)
Dy2 O15 C17 C18 -171.7(5)
Dy2 O16 C17 O15 -6.5(6)
Dy2 O16 C17 C18 171.6(5)
Dy2 N2 C4 C3 173.6(4)
Dy2 N2 C4 C5 -4.2(7)
O1 C1 C2 N1 -18.4(9)
O1 C1 C2 C3 158.0(6)
O2 C1 C2 N1 162.9(6)
O2 C1 C2 C3 -20.7(10)
O3' C1' C2' N1' 169.9(6)
O3' C1' C2' C3' -18.2(10)
O4' C1' C2' N1' -10.4(9)
O4' C1' C2' C3' 161.4(6)
O15 C17 C18 C19 -11.2(9)
O16 C17 C18 C19 170.8(6)
N1' N2' C4' C3' 0.2(7)
N1' N2' C4' C5' -175.5(5)
N1' C2' C3' C4' 0.5(7)
N1 N2 C4 C3 0.5(7)
N1 N2 C4 C5 -177.3(5)
N1 C2 C3 C4 1.0(6)
N2' N1' C2' C1' 173.1(5)
N2' N1' C2' C3' -0.4(7)
N2' C4' C5' O1' 2.0(8)
N2' C4' C5' O2' 179.5(6)
N2 N1 C2 C1 176.4(5)
N2 N1 C2 C3 -0.8(7)
N2 C4 C5 O3 178.7(5)
N2 C4 C5 O4 -0.5(8)
C1 C2 C3 C4 -175.8(6)
C1' C2' C3' C4' -172.3(6)
C2' N1' N2' Dy1 -166.0(4)
C2' N1' N2' C4' 0.1(7)
C2' C3' C4' N2' -0.4(7)
C2' C3' C4' C5' 174.6(6)
C2 N1 N2 Dy2 -170.5(4)
C2 N1 N2 C4 0.2(7)
C2 C3 C4 N2 -1.0(7)
C2 C3 C4 C5 176.4(6)
C3' C4' C5' O1' -172.7(6)
C3' C4' C5' O2' 4.8(10)
C3 C4 C5 O3 1.4(10)
C3 C4 C5 O4 -177.8(6)
C17 C18 C19 C20 -59.5(8)
C18 C19 C20 O9 174.3(6)
C18 C19 C20 O10 -8.6(9)
